data_4083923
loop_
_publ_author_name
'Semproni, Scott P.'
'Chirik, Paul J.'

_publ_section_title
;
 N--H and N--C Bond Formation with an N2-Derived Dihafnium \m-Nitrido
 Complex
;
_journal_issue 14
_journal_name_full Organometallics
_journal_page_first 3727
_journal_paper_doi 10.1021/om500393n
_journal_volume 33
_journal_year 2014
_chemical_formula_sum 'C43.83 H57.5 Hf2 N2 O Si'
_chemical_formula_weight 1013.49
_chemical_name_systematic
;
 ?
;
_space_group_IT_number 14
_symmetry_cell_setting monoclinic
_symmetry_space_group_name_Hall '-P 2yn'
_symmetry_space_group_name_H-M 'P 1 21/n 1'
_atom_sites_solution_hydrogens geom
_atom_sites_solution_primary direct
_atom_sites_solution_secondary difmap
_audit_creation_method SHELXL-97
_cell_angle_alpha 90.000
_cell_angle_beta 98.040(5)
_cell_angle_gamma 90.000
_cell_formula_units_Z 4
_cell_length_a 9.520(5)
_cell_length_b 15.189(5)
_cell_length_c 28.341(5)
_cell_measurement_reflns_used 9951
_cell_measurement_temperature 100(2)
_cell_measurement_theta_max 27.50
_cell_measurement_theta_min 2.78
_cell_volume 4058(3)
_computing_cell_refinement 'Bruker SAINT'
_computing_data_collection 'Bruker APEX2'
_computing_data_reduction 'Bruker SAINT'
_computing_molecular_graphics 'ORTEP3 (Farraguia, 1994)'
_computing_structure_refinement 'SHELXL-97 (Sheldrick, 2008)'
_computing_structure_solution 'SIR92 (Giacavazzo, 1993)'
_diffrn_ambient_temperature 100(2)
_diffrn_measured_fraction_theta_full 0.988
_diffrn_measured_fraction_theta_max 0.988
_diffrn_measurement_device_type 'Bruker APEX II CCD'
_diffrn_measurement_method 'phi and omega scans'
_diffrn_radiation_monochromator graphite
_diffrn_radiation_source 'fine-focus sealed tube'
_diffrn_radiation_type MoK\a
_diffrn_radiation_wavelength 0.71073
_diffrn_reflns_av_R_equivalents 0.0316
_diffrn_reflns_av_sigmaI/netI 0.0414
_diffrn_reflns_limit_h_max 10
_diffrn_reflns_limit_h_min -12
_diffrn_reflns_limit_k_max 19
_diffrn_reflns_limit_k_min -13
_diffrn_reflns_limit_l_max 36
_diffrn_reflns_limit_l_min -36
_diffrn_reflns_number 22759
_diffrn_reflns_theta_full 27.53
_diffrn_reflns_theta_max 27.53
_diffrn_reflns_theta_min 2.77
_exptl_absorpt_coefficient_mu 5.177
_exptl_absorpt_correction_T_max 0.7455
_exptl_absorpt_correction_T_min 0.6375
_exptl_absorpt_correction_type multi-scan
_exptl_absorpt_process_details 'SADABS V2008/1 (Bruker AXS)'
_exptl_crystal_colour colourless
_exptl_crystal_density_diffrn 1.657
_exptl_crystal_density_method 'not measured'
_exptl_crystal_description block
_exptl_crystal_F_000 2001.8
_exptl_crystal_size_max 0.094
_exptl_crystal_size_mid 0.073
_exptl_crystal_size_min 0.064
_refine_diff_density_max 2.086
_refine_diff_density_min -1.658
_refine_diff_density_rms 0.230
_refine_ls_extinction_method none
_refine_ls_goodness_of_fit_ref 1.116
_refine_ls_hydrogen_treatment mixed
_refine_ls_matrix_type full
_refine_ls_number_parameters 438
_refine_ls_number_reflns 9258
_refine_ls_number_restraints 1
_refine_ls_restrained_S_all 1.116
_refine_ls_R_factor_all 0.0454
_refine_ls_R_factor_gt 0.0296
_refine_ls_shift/su_max 0.003
_refine_ls_shift/su_mean 0.000
_refine_ls_structure_factor_coef Fsqd
_refine_ls_weighting_details 'calc w=1/[\s^2^(Fo^2^)+(0.0468P)^2^+0.0000P] where P=(Fo^2^+2Fc^2^)/3'
_refine_ls_weighting_scheme calc
_refine_ls_wR_factor_gt 0.0742
_refine_ls_wR_factor_ref 0.0885
_reflns_number_gt 7436
_reflns_number_total 9258
_reflns_threshold_expression >2\s(I)
_cod_data_source_file om500393n_si_002.cif
_cod_data_source_block sps91
_cod_depositor_comments 'Adding full bibliography for 4083916--4083924.cif.'
_cod_original_sg_symbol_H-M P2(1)/n
_cod_original_formula_sum 'C43.83 H57.50 Hf2 N2 O Si'
_cod_database_code 4083923

loop_
_symmetry_equiv_pos_as_xyz
'x, y, z'
'-x+1/2, y+1/2, -z+1/2'
'-x, -y, -z'
'x-1/2, -y-1/2, z-1/2'

loop_
_atom_site_label
_atom_site_type_symbol
_atom_site_fract_x
_atom_site_fract_y
_atom_site_fract_z
_atom_site_U_iso_or_equiv
_atom_site_adp_type
_atom_site_occupancy
_atom_site_symmetry_multiplicity
_atom_site_calc_flag
_atom_site_refinement_flags
_atom_site_disorder_assembly
_atom_site_disorder_group
C1 C 0.7578(6) 0.3649(4) 0.30548(19) 0.0245(12) Uani 1 1 d . . .
C2 C 0.7101(6) 0.2843(4) 0.3212(2) 0.0253(12) Uani 1 1 d . . .
H2 H 0.7530 0.2529 0.3484 0.030 Uiso 1 1 calc R . .
C3 C 0.5880(6) 0.2567(4) 0.29021(19) 0.0245(12) Uani 1 1 d . . .
C4 C 0.5601(6) 0.3240(4) 0.25556(18) 0.0225(11) Uani 1 1 d . . .
H4 H 0.4830 0.3245 0.2303 0.027 Uiso 1 1 calc R . .
C5 C 0.6644(6) 0.3901(4) 0.26438(18) 0.0231(11) Uani 1 1 d . . .
C6 C 0.8916(6) 0.4106(4) 0.3268(2) 0.0311(14) Uani 1 1 d . . .
H6A H 0.9335 0.3791 0.3556 0.047 Uiso 1 1 calc R . .
H6B H 0.8696 0.4712 0.3352 0.047 Uiso 1 1 calc R . .
H6C H 0.9590 0.4114 0.3037 0.047 Uiso 1 1 calc R . .
C7 C 0.5123(6) 0.1705(4) 0.2917(2) 0.0304(13) Uani 1 1 d . . .
H7A H 0.5608 0.1257 0.2750 0.046 Uiso 1 1 calc R . .
H7B H 0.4143 0.1768 0.2761 0.046 Uiso 1 1 calc R . .
H7C H 0.5123 0.1527 0.3249 0.046 Uiso 1 1 calc R . .
C8 C 0.6788(7) 0.4678(4) 0.2324(2) 0.0319(14) Uani 1 1 d . . .
H8A H 0.6603 0.4491 0.1990 0.048 Uiso 1 1 calc R . .
H8B H 0.7752 0.4917 0.2392 0.048 Uiso 1 1 calc R . .
H8C H 0.6103 0.5134 0.2382 0.048 Uiso 1 1 calc R . .
C9 C 0.2872(5) 0.4732(4) 0.33751(19) 0.0212(11) Uani 1 1 d . . .
H9 H 0.2958 0.5325 0.3482 0.025 Uiso 1 1 calc R . .
C10 C 0.2710(5) 0.3994(4) 0.36606(17) 0.0194(11) Uani 1 1 d . . .
C11 C 0.2620(5) 0.3240(4) 0.33661(19) 0.0207(11) Uani 1 1 d . . .
C12 C 0.2712(5) 0.3526(4) 0.29024(18) 0.0221(12) Uani 1 1 d . . .
H12 H 0.2665 0.3157 0.2630 0.027 Uiso 1 1 calc R . .
C13 C 0.2887(5) 0.4446(4) 0.29040(19) 0.0220(11) Uani 1 1 d . . .
C14 C 0.2441(6) 0.4005(4) 0.41739(18) 0.0278(13) Uani 1 1 d . . .
H14A H 0.2868 0.4534 0.4332 0.042 Uiso 1 1 calc R . .
H14B H 0.2864 0.3481 0.4338 0.042 Uiso 1 1 calc R . .
H14C H 0.1417 0.4008 0.4185 0.042 Uiso 1 1 calc R . .
C15 C 0.2317(7) 0.2317(4) 0.3524(2) 0.0341(14) Uani 1 1 d . . .
H15A H 0.1399 0.2307 0.3643 0.051 Uiso 1 1 calc R . .
H15B H 0.3064 0.2133 0.3779 0.051 Uiso 1 1 calc R . .
H15C H 0.2292 0.1913 0.3254 0.051 Uiso 1 1 calc R . .
C16 C 0.2923(7) 0.5031(5) 0.2471(2) 0.0401(17) Uani 1 1 d . . .
H16A H 0.3417 0.4724 0.2238 0.060 Uiso 1 1 calc R . .
H16B H 0.3425 0.5578 0.2569 0.060 Uiso 1 1 calc R . .
H16C H 0.1951 0.5167 0.2327 0.060 Uiso 1 1 calc R . .
C17 C 0.8585(6) 0.6890(4) 0.3617(2) 0.0246(12) Uani 1 1 d . . .
C18 C 0.7817(6) 0.6635(4) 0.3176(2) 0.0257(12) Uani 1 1 d . . .
H18 H 0.8043 0.6151 0.2988 0.031 Uiso 1 1 calc R . .
C19 C 0.6663(6) 0.7213(4) 0.3057(2) 0.0289(13) Uani 1 1 d . . .
C20 C 0.6722(6) 0.7838(4) 0.3420(2) 0.0282(13) Uani 1 1 d . . .
C21 C 0.7889(6) 0.7646(4) 0.3761(2) 0.0281(13) Uani 1 1 d . . .
H21 H 0.8171 0.7973 0.4044 0.034 Uiso 1 1 calc R . .
C22 C 0.9982(6) 0.6510(4) 0.3847(2) 0.0341(14) Uani 1 1 d . . .
H22A H 1.0763 0.6814 0.3724 0.051 Uiso 1 1 calc R . .
H22B H 1.0016 0.5881 0.3772 0.051 Uiso 1 1 calc R . .
H22C H 1.0072 0.6588 0.4193 0.051 Uiso 1 1 calc R . .
C23 C 0.5628(6) 0.7172(4) 0.2601(2) 0.0320(14) Uani 1 1 d . . .
H23A H 0.6125 0.6979 0.2339 0.048 Uiso 1 1 calc R . .
H23B H 0.5219 0.7757 0.2530 0.048 Uiso 1 1 calc R . .
H23C H 0.4869 0.6754 0.2640 0.048 Uiso 1 1 calc R . .
C24 C 0.5750(7) 0.8632(4) 0.3430(3) 0.0392(16) Uani 1 1 d . . .
H24A H 0.5636 0.8768 0.3760 0.059 Uiso 1 1 calc R . .
H24B H 0.4821 0.8499 0.3248 0.059 Uiso 1 1 calc R . .
H24C H 0.6167 0.9140 0.3287 0.059 Uiso 1 1 calc R . .
C25 C 0.7470(6) 0.6503(4) 0.46349(18) 0.0223(11) Uani 1 1 d . . .
H25 H 0.8389 0.6759 0.4678 0.027 Uiso 1 1 calc R . .
C26 C 0.7179(5) 0.5602(4) 0.45608(17) 0.0206(11) Uani 1 1 d . . .
C27 C 0.5689(5) 0.5519(4) 0.45131(17) 0.0199(11) Uani 1 1 d . . .
H27 H 0.5178 0.4984 0.4452 0.024 Uiso 1 1 calc R . .
C28 C 0.5074(6) 0.6353(4) 0.45708(18) 0.0219(11) Uani 1 1 d . . .
C29 C 0.6201(6) 0.6964(4) 0.46360(19) 0.0253(12) Uani 1 1 d . . .
C30 C 0.8233(6) 0.4864(4) 0.45633(19) 0.0252(12) Uani 1 1 d . . .
H30A H 0.9085 0.5080 0.4442 0.038 Uiso 1 1 calc R . .
H30B H 0.7811 0.4384 0.4360 0.038 Uiso 1 1 calc R . .
H30C H 0.8490 0.4647 0.4890 0.038 Uiso 1 1 calc R . .
C31 C 0.3530(6) 0.6544(4) 0.4588(2) 0.0305(13) Uani 1 1 d . . .
H31A H 0.2950 0.6066 0.4431 0.046 Uiso 1 1 calc R . .
H31B H 0.3270 0.7100 0.4423 0.046 Uiso 1 1 calc R . .
H31C H 0.3365 0.6590 0.4921 0.046 Uiso 1 1 calc R . .
C32 C 0.6013(8) 0.7940(4) 0.4740(2) 0.0413(16) Uani 1 1 d . . .
H32A H 0.5817 0.8011 0.5068 0.062 Uiso 1 1 calc R . .
H32B H 0.5218 0.8176 0.4519 0.062 Uiso 1 1 calc R . .
H32C H 0.6882 0.8259 0.4699 0.062 Uiso 1 1 calc R . .
C33 C 0.3162(6) 0.7147(4) 0.33561(18) 0.0232(12) Uani 1 1 d . . .
C34 C 0.5579(5) 0.3252(4) 0.40512(18) 0.0212(11) Uani 1 1 d . . .
H34 H 0.5499 0.3628 0.4314 0.025 Uiso 1 1 calc R A 1
C39 C 0.8000(10) 0.0926(6) 0.5134(3) 0.0583(9) Uani 1 1 d . B .
C40 C 0.8594(10) 0.1354(6) 0.5541(3) 0.0583(9) Uani 1 1 d . . .
H40 H 0.9171 0.1858 0.5519 0.070 Uiso 1 1 calc R . .
C41 C 0.8344(10) 0.1044(6) 0.5999(3) 0.0583(9) Uani 1 1 d . . .
H41 H 0.8764 0.1345 0.6277 0.070 Uiso 1 1 calc R . .
C42 C 0.7558(9) 0.0361(6) 0.6042(3) 0.0583(9) Uani 1 1 d . . .
H42 H 0.7392 0.0182 0.6350 0.070 Uiso 1 1 calc R . .
C43 C 0.6959(10) -0.0109(6) 0.5653(3) 0.0583(9) Uani 1 1 d . . .
H43 H 0.6394 -0.0614 0.5688 0.070 Uiso 1 1 calc R . .
C44 C 0.7207(9) 0.0180(6) 0.5189(3) 0.0583(9) Uani 1 1 d . . .
H44 H 0.6821 -0.0147 0.4915 0.070 Uiso 1 1 calc R . .
N1 N 0.4146(5) 0.6833(3) 0.35825(15) 0.0212(10) Uani 1 1 d . . .
N2 N 0.6034(5) 0.5145(3) 0.34816(15) 0.0172(9) Uani 1 1 d . . .
O1 O 0.2132(5) 0.7455(3) 0.31306(15) 0.0434(12) Uani 1 1 d . . .
Si1 Si 0.8172(2) 0.13238(12) 0.45247(6) 0.0343(4) Uani 1 1 d D . .
Hf1 Hf 0.51439(2) 0.390667(14) 0.332833(7) 0.01401(6) Uani 1 1 d . B .
Hf2 Hf 0.62392(2) 0.636218(14) 0.380441(7) 0.01516(6) Uani 1 1 d . B .
C35A C 0.5911(7) 0.2461(5) 0.4162(2) 0.0248(10) Uani 0.832(6) 1 d P B 1
C36A C 0.6326(7) 0.1642(5) 0.4259(2) 0.0248(10) Uani 0.832(6) 1 d P B 1
H36A H 0.5646 0.1186 0.4189 0.030 Uiso 0.832(6) 1 calc PR B 1
C37A C 0.9348(9) 0.2288(6) 0.4546(3) 0.0444(15) Uani 0.832(6) 1 d P B 1
H37A H 1.0320 0.2111 0.4669 0.067 Uiso 0.832(6) 1 calc PR B 1
H37B H 0.9027 0.2736 0.4755 0.067 Uiso 0.832(6) 1 calc PR B 1
H37C H 0.9323 0.2530 0.4224 0.067 Uiso 0.832(6) 1 calc PR B 1
C38A C 0.8761(9) 0.0419(6) 0.4175(3) 0.0444(15) Uani 0.832(6) 1 d P B 1
H38A H 0.8790 0.0617 0.3848 0.067 Uiso 0.832(6) 1 calc PR B 1
H38B H 0.8099 -0.0075 0.4174 0.067 Uiso 0.832(6) 1 calc PR B 1
H38C H 0.9711 0.0230 0.4318 0.067 Uiso 0.832(6) 1 calc PR B 1
C36B C 0.813(4) 0.257(2) 0.4450(12) 0.0248(10) Uani 0.168(6) 1 d P B 2
H36B H 0.8930 0.2933 0.4547 0.030 Uiso 0.168(6) 1 calc PR B 2
C35B C 0.687(3) 0.290(2) 0.4249(12) 0.0248(10) Uani 0.168(6) 1 d P B 2
C37B C 1.0108(14) 0.122(3) 0.4494(15) 0.0444(15) Uani 0.168(6) 1 d PD B 2
H37D H 1.0392 0.0604 0.4533 0.067 Uiso 0.168(6) 1 calc PR B 2
H37E H 1.0640 0.1574 0.4749 0.067 Uiso 0.168(6) 1 calc PR B 2
H37F H 1.0309 0.1437 0.4184 0.067 Uiso 0.168(6) 1 calc PR B 2
H1N H 0.673(8) 0.514(5) 0.329(3) 0.06(2) Uiso 1 1 d . . .

loop_
_atom_site_aniso_label
_atom_site_aniso_U_11
_atom_site_aniso_U_22
_atom_site_aniso_U_33
_atom_site_aniso_U_23
_atom_site_aniso_U_13
_atom_site_aniso_U_12
C1 0.016(3) 0.033(3) 0.026(3) -0.009(2) 0.006(2) 0.006(2)
C2 0.023(3) 0.027(3) 0.026(3) -0.006(2) 0.004(2) 0.011(2)
C3 0.023(3) 0.028(3) 0.025(3) -0.014(2) 0.012(2) 0.004(2)
C4 0.025(3) 0.026(3) 0.018(2) -0.007(2) 0.005(2) 0.001(2)
C5 0.022(3) 0.029(3) 0.021(2) -0.004(2) 0.011(2) 0.003(2)
C6 0.021(3) 0.036(4) 0.037(3) -0.015(3) 0.004(2) 0.004(2)
C7 0.033(3) 0.024(3) 0.035(3) -0.009(3) 0.008(3) 0.001(3)
C8 0.031(3) 0.039(4) 0.028(3) -0.003(3) 0.013(2) -0.008(3)
C9 0.010(2) 0.018(3) 0.035(3) -0.007(2) 0.001(2) 0.000(2)
C10 0.007(2) 0.033(3) 0.018(2) -0.005(2) 0.0010(18) -0.003(2)
C11 0.010(2) 0.025(3) 0.028(3) -0.001(2) 0.003(2) -0.003(2)
C12 0.011(2) 0.033(3) 0.021(2) -0.010(2) -0.0032(19) -0.001(2)
C13 0.013(3) 0.025(3) 0.028(3) 0.007(2) 0.001(2) 0.003(2)
C14 0.013(3) 0.050(4) 0.022(3) -0.007(3) 0.007(2) -0.005(2)
C15 0.024(3) 0.032(4) 0.047(4) -0.003(3) 0.009(3) -0.009(3)
C16 0.032(4) 0.056(5) 0.033(3) 0.019(3) 0.006(3) 0.012(3)
C17 0.013(3) 0.026(3) 0.037(3) 0.002(2) 0.010(2) -0.008(2)
C18 0.021(3) 0.026(3) 0.033(3) 0.004(2) 0.015(2) -0.003(2)
C19 0.024(3) 0.030(3) 0.034(3) 0.015(3) 0.010(2) -0.005(2)
C20 0.024(3) 0.021(3) 0.041(3) 0.008(3) 0.014(3) -0.005(2)
C21 0.024(3) 0.020(3) 0.042(3) 0.002(2) 0.011(3) -0.010(2)
C22 0.013(3) 0.045(4) 0.044(4) -0.002(3) 0.006(2) -0.004(3)
C23 0.028(3) 0.040(4) 0.029(3) 0.014(3) 0.009(2) 0.004(3)
C24 0.037(4) 0.023(3) 0.062(4) 0.013(3) 0.018(3) 0.001(3)
C25 0.018(3) 0.030(3) 0.018(2) -0.004(2) -0.0004(19) -0.006(2)
C26 0.018(3) 0.028(3) 0.016(2) -0.001(2) -0.0007(19) 0.001(2)
C27 0.018(3) 0.026(3) 0.015(2) 0.001(2) 0.0018(19) -0.005(2)
C28 0.023(3) 0.027(3) 0.015(2) 0.002(2) 0.002(2) 0.006(2)
C29 0.029(3) 0.027(3) 0.020(3) -0.003(2) 0.004(2) -0.002(2)
C30 0.022(3) 0.032(3) 0.020(3) 0.003(2) 0.000(2) 0.004(2)
C31 0.025(3) 0.047(4) 0.022(3) 0.003(3) 0.007(2) 0.009(3)
C32 0.053(4) 0.031(4) 0.043(4) -0.015(3) 0.015(3) -0.006(3)
C33 0.022(3) 0.029(3) 0.019(2) 0.006(2) 0.007(2) 0.003(2)
C34 0.020(3) 0.025(3) 0.017(2) -0.004(2) 0.001(2) 0.002(2)
C39 0.072(3) 0.057(2) 0.0429(17) 0.0051(16) 0.0009(17) 0.0025(18)
C40 0.072(3) 0.057(2) 0.0429(17) 0.0051(16) 0.0009(17) 0.0025(18)
C41 0.072(3) 0.057(2) 0.0429(17) 0.0051(16) 0.0009(17) 0.0025(18)
C42 0.072(3) 0.057(2) 0.0429(17) 0.0051(16) 0.0009(17) 0.0025(18)
C43 0.072(3) 0.057(2) 0.0429(17) 0.0051(16) 0.0009(17) 0.0025(18)
C44 0.072(3) 0.057(2) 0.0429(17) 0.0051(16) 0.0009(17) 0.0025(18)
N1 0.020(2) 0.024(3) 0.021(2) 0.0083(18) 0.0056(18) 0.0023(18)
N2 0.014(2) 0.019(2) 0.019(2) 0.0026(17) 0.0035(17) 0.0031(17)
O1 0.026(2) 0.072(4) 0.031(2) 0.022(2) 0.0019(19) 0.018(2)
Si1 0.0459(11) 0.0245(9) 0.0298(8) -0.0017(7) -0.0046(7) 0.0144(8)
Hf1 0.01089(11) 0.01811(12) 0.01303(10) -0.00252(8) 0.00172(7) 0.00087(8)
Hf2 0.01153(11) 0.01685(12) 0.01722(10) 0.00103(8) 0.00247(7) -0.00093(8)
C35A 0.021(2) 0.027(3) 0.027(2) -0.0007(19) 0.0014(18) 0.0006(19)
C36A 0.021(2) 0.027(3) 0.027(2) -0.0007(19) 0.0014(18) 0.0006(19)
C37A 0.044(4) 0.047(4) 0.041(3) -0.001(3) 0.000(3) 0.010(3)
C38A 0.044(4) 0.047(4) 0.041(3) -0.001(3) 0.000(3) 0.010(3)
C36B 0.021(2) 0.027(3) 0.027(2) -0.0007(19) 0.0014(18) 0.0006(19)
C35B 0.021(2) 0.027(3) 0.027(2) -0.0007(19) 0.0014(18) 0.0006(19)
C37B 0.044(4) 0.047(4) 0.041(3) -0.001(3) 0.000(3) 0.010(3)

loop_
_atom_type_symbol
_atom_type_description
_atom_type_scat_dispersion_real
_atom_type_scat_dispersion_imag
_atom_type_scat_source
C C 0.0033 0.0016 'International Tables Vol C Tables 4.2.6.8 and 6.1.1.4'
H H 0.0000 0.0000 'International Tables Vol C Tables 4.2.6.8 and 6.1.1.4'
N N 0.0061 0.0033 'International Tables Vol C Tables 4.2.6.8 and 6.1.1.4'
O O 0.0106 0.0060 'International Tables Vol C Tables 4.2.6.8 and 6.1.1.4'
Si Si 0.0817 0.0704 'International Tables Vol C Tables 4.2.6.8 and 6.1.1.4'
Hf Hf -0.5830 6.1852 'International Tables Vol C Tables 4.2.6.8 and 6.1.1.4'

loop_
_geom_angle_atom_site_label_1
_geom_angle_atom_site_label_2
_geom_angle_atom_site_label_3
_geom_angle
C2 C1 C5 107.7(5)
C2 C1 C6 124.8(5)
C5 C1 C6 127.3(6)
C2 C1 Hf1 72.0(3)
C5 C1 Hf1 73.7(3)
C6 C1 Hf1 123.9(4)
C1 C2 C3 109.6(5)
C1 C2 Hf1 76.1(3)
C3 C2 Hf1 73.4(3)
C4 C3 C2 105.9(5)
C4 C3 C7 127.3(5)
C2 C3 C7 126.7(6)
C4 C3 Hf1 73.2(3)
C2 C3 Hf1 73.9(3)
C7 C3 Hf1 121.7(4)
C5 C4 C3 109.4(5)
C5 C4 Hf1 76.2(3)
C3 C4 Hf1 74.0(3)
C4 C5 C1 107.4(5)
C4 C5 C8 124.9(5)
C1 C5 C8 127.4(5)
C4 C5 Hf1 71.5(3)
C1 C5 Hf1 74.4(3)
C8 C5 Hf1 124.0(4)
C10 C9 C13 108.5(5)
C10 C9 Hf1 78.3(3)
C13 C9 Hf1 71.0(3)
C9 C10 C11 108.1(4)
C9 C10 C14 126.3(5)
C11 C10 C14 125.0(5)
C9 C10 Hf1 70.1(3)
C11 C10 Hf1 74.4(3)
C14 C10 Hf1 128.5(3)
C12 C11 C10 107.3(5)
C12 C11 C15 127.3(5)
C10 C11 C15 125.1(5)
C12 C11 Hf1 70.3(3)
C10 C11 Hf1 74.4(3)
C15 C11 Hf1 125.7(4)
C11 C12 C13 109.2(5)
C11 C12 Hf1 78.2(3)
C13 C12 Hf1 70.8(3)
C9 C13 C12 107.0(5)
C9 C13 C16 126.2(5)
C12 C13 C16 126.4(5)
C9 C13 Hf1 76.2(3)
C12 C13 Hf1 76.4(3)
C16 C13 Hf1 118.3(4)
C18 C17 C21 105.8(5)
C18 C17 C22 126.3(5)
C21 C17 C22 127.3(5)
C18 C17 Hf2 74.5(3)
C21 C17 Hf2 74.4(3)
C22 C17 Hf2 123.0(4)
C19 C18 C17 109.4(5)
C19 C18 Hf2 75.5(3)
C17 C18 Hf2 72.8(3)
C20 C19 C18 107.3(5)
C20 C19 C23 127.7(6)
C18 C19 C23 124.9(6)
C20 C19 Hf2 74.2(3)
C18 C19 Hf2 72.3(3)
C23 C19 Hf2 121.8(4)
C21 C20 C19 108.3(5)
C21 C20 C24 125.4(6)
C19 C20 C24 126.2(6)
C21 C20 Hf2 72.3(3)
C19 C20 Hf2 74.2(3)
C24 C20 Hf2 122.6(4)
C20 C21 C17 109.2(5)
C20 C21 Hf2 75.8(3)
C17 C21 Hf2 72.8(3)
C29 C25 C26 109.6(5)
C29 C25 Hf2 75.7(3)
C26 C25 Hf2 73.6(3)
C25 C26 C27 106.0(5)
C25 C26 C30 127.4(5)
C27 C26 C30 126.5(5)
C25 C26 Hf2 73.6(3)
C27 C26 Hf2 74.0(3)
C30 C26 Hf2 120.6(3)
C26 C27 C28 109.6(5)
C26 C27 Hf2 73.1(3)
C28 C27 Hf2 76.7(3)
C29 C28 C27 106.5(5)
C29 C28 C31 126.7(5)
C27 C28 C31 126.7(5)
C29 C28 Hf2 72.4(3)
C27 C28 Hf2 70.9(3)
C31 C28 Hf2 124.3(3)
C25 C29 C28 108.2(5)
C25 C29 C32 127.7(5)
C28 C29 C32 123.8(5)
C25 C29 Hf2 72.1(3)
C28 C29 Hf2 75.6(3)
C32 C29 Hf2 123.2(4)
N1 C33 O1 178.2(7)
C35A C34 C35B 50.2(15)
C35A C34 Hf1 130.3(5)
C35B C34 Hf1 125.1(14)
C40 C39 C44 117.4(8)
C40 C39 Si1 123.2(7)
C44 C39 Si1 119.5(6)
C39 C40 C41 120.3(9)
C42 C41 C40 121.3(8)
C41 C42 C43 121.6(8)
C42 C43 C44 118.3(8)
C39 C44 C43 121.0(8)
C33 N1 Hf2 162.0(4)
Hf2 N2 Hf1 156.0(2)
C38A Si1 C37A 112.7(4)
C38A Si1 C39 109.4(4)
C37A Si1 C39 111.2(4)
C38A Si1 C37B 62.1(14)
C37A Si1 C37B 57.7(14)
C39 Si1 C37B 103.5(13)
C38A Si1 C36A 108.5(3)
C37A Si1 C36A 109.8(4)
C39 Si1 C36A 104.9(4)
C37B Si1 C36A 151.6(13)
C38A Si1 C36B 133.7(10)
C37A Si1 C36B 38.4(10)
C39 Si1 C36B 115.0(10)
C37B Si1 C36B 94.8(17)
C36A Si1 C36B 72.2(10)
N2 Hf1 C34 100.98(18)
N2 Hf1 C13 95.94(18)
C34 Hf1 C13 128.88(18)
N2 Hf1 C4 115.59(18)
C34 Hf1 C4 125.56(19)
C13 Hf1 C4 87.35(18)
N2 Hf1 C3 134.26(18)
C34 Hf1 C3 92.94(19)
C13 Hf1 C3 108.59(19)
C4 Hf1 C3 32.78(18)
N2 Hf1 C9 82.34(17)
C34 Hf1 C9 102.75(19)
C13 Hf1 C9 32.82(18)
C4 Hf1 C9 120.16(18)
C3 Hf1 C9 136.62(17)
N2 Hf1 C2 108.61(18)
C34 Hf1 C2 78.00(19)
C13 Hf1 C2 139.69(18)
C4 Hf1 C2 53.49(18)
C3 Hf1 C2 32.71(18)
C9 Hf1 C2 168.79(18)
N2 Hf1 C12 128.75(17)
C34 Hf1 C12 111.81(19)
C13 Hf1 C12 32.84(18)
C4 Hf1 C12 75.46(18)
C3 Hf1 C12 83.30(18)
C9 Hf1 C12 53.33(17)
C2 Hf1 C12 115.82(18)
N2 Hf1 C5 84.69(18)
C34 Hf1 C5 129.25(19)
C13 Hf1 C5 99.94(18)
C4 Hf1 C5 32.27(18)
C3 Hf1 C5 54.00(19)
C9 Hf1 C5 127.90(18)
C2 Hf1 C5 53.07(19)
C12 Hf1 C5 102.01(18)
N2 Hf1 C1 80.97(18)
C34 Hf1 C1 98.49(19)
C13 Hf1 C1 131.84(18)
C4 Hf1 C1 53.25(17)
C3 Hf1 C1 53.81(18)
C9 Hf1 C1 155.08(19)
C2 Hf1 C1 31.87(19)
C12 Hf1 C1 128.70(17)
C5 Hf1 C1 31.97(17)
N2 Hf1 C10 103.49(17)
C34 Hf1 C10 75.87(18)
C13 Hf1 C10 53.27(17)
C4 Hf1 C10 127.17(17)
C3 Hf1 C10 122.18(18)
C9 Hf1 C10 31.61(17)
C2 Hf1 C10 141.71(19)
C12 Hf1 C10 52.14(16)
C5 Hf1 C10 152.24(16)
C1 Hf1 C10 173.30(18)
N2 Hf1 C11 133.48(17)
C34 Hf1 C11 81.13(18)
C13 Hf1 C11 53.44(18)
C4 Hf1 C11 98.71(17)
C3 Hf1 C11 91.45(18)
C9 Hf1 C11 52.59(17)
C2 Hf1 C11 117.10(19)
C12 Hf1 C11 31.45(17)
C5 Hf1 C11 129.77(17)
C1 Hf1 C11 145.26(18)
C10 Hf1 C11 31.25(16)
N2 Hf2 N1 98.24(17)
N2 Hf2 C25 120.01(17)
N1 Hf2 C25 123.27(17)
N2 Hf2 C26 88.09(17)
N1 Hf2 C26 128.27(16)
C25 Hf2 C26 32.82(18)
N2 Hf2 C27 83.06(17)
N1 Hf2 C27 96.71(17)
C25 Hf2 C27 53.65(17)
C26 Hf2 C27 32.88(16)
N2 Hf2 C17 103.05(19)
N1 Hf2 C17 131.10(18)
C25 Hf2 C17 81.77(18)
C26 Hf2 C17 96.18(18)
C27 Hf2 C17 129.00(18)
N2 Hf2 C21 134.00(19)
N1 Hf2 C21 106.87(19)
C25 Hf2 C21 76.43(19)
C26 Hf2 C21 104.47(19)
C27 Hf2 C21 129.70(19)
C17 Hf2 C21 32.74(19)
N2 Hf2 C18 82.12(18)
N1 Hf2 C18 111.22(18)
C25 Hf2 C18 113.98(19)
C26 Hf2 C18 120.49(18)
C27 Hf2 C18 149.92(18)
C17 Hf2 C18 32.66(18)
C21 Hf2 C18 53.1(2)
N2 Hf2 C29 136.39(18)
N1 Hf2 C29 91.09(18)
C25 Hf2 C29 32.29(18)
C26 Hf2 C29 54.25(18)
C27 Hf2 C29 53.48(18)
C17 Hf2 C29 102.22(19)
C21 Hf2 C29 81.8(2)
C18 Hf2 C29 133.32(19)
N2 Hf2 C20 127.45(19)
N1 Hf2 C20 78.27(18)
C25 Hf2 C20 103.8(2)
C26 Hf2 C20 135.07(19)
C27 Hf2 C20 149.39(19)
C17 Hf2 C20 53.85(19)
C21 Hf2 C20 31.92(19)
C18 Hf2 C20 52.79(19)
C29 Hf2 C20 96.1(2)
N2 Hf2 C19 95.82(19)
N1 Hf2 C19 80.53(17)
C25 Hf2 C19 129.18(19)
C26 Hf2 C19 150.17(18)
C27 Hf2 C19 176.86(18)
C17 Hf2 C19 54.10(19)
C21 Hf2 C19 52.9(2)
C18 Hf2 C19 32.19(19)
C29 Hf2 C19 127.8(2)
C20 Hf2 C19 31.63(19)
N2 Hf2 C28 110.15(18)
N1 Hf2 C28 75.81(16)
C25 Hf2 C28 53.37(17)
C26 Hf2 C28 54.25(17)
C27 Hf2 C28 32.35(17)
C17 Hf2 C28 133.20(18)
C21 Hf2 C28 113.02(19)
C18 Hf2 C28 165.34(19)
C29 Hf2 C28 32.05(18)
C20 Hf2 C28 119.19(19)
C19 Hf2 C28 146.86(19)
C34 C35A C36A 176.1(7)
C35A C36A Si1 124.2(5)
C35B C36B Si1 115(3)
C36B C35B C34 179(3)

loop_
_geom_bond_atom_site_label_1
_geom_bond_atom_site_label_2
_geom_bond_distance
C1 C2 1.400(8)
C1 C5 1.415(8)
C1 C6 1.502(8)
C1 Hf1 2.574(5)
C2 C3 1.419(8)
C2 Hf1 2.522(5)
C3 C4 1.417(8)
C3 C7 1.498(8)
C3 Hf1 2.516(5)
C4 C5 1.410(8)
C4 Hf1 2.505(5)
C5 C8 1.506(8)
C5 Hf1 2.565(5)
C9 C10 1.404(8)
C9 C13 1.406(8)
C9 Hf1 2.520(5)
C10 C11 1.413(7)
C10 C14 1.512(7)
C10 Hf1 2.623(5)
C11 C12 1.398(7)
C11 C15 1.511(8)
C11 Hf1 2.624(5)
C12 C13 1.408(8)
C12 Hf1 2.524(5)
C13 C16 1.518(8)
C13 Hf1 2.452(5)
C17 C18 1.411(8)
C17 C21 1.414(8)
C17 C22 1.511(8)
C17 Hf2 2.498(5)
C18 C19 1.410(8)
C18 Hf2 2.520(5)
C19 C20 1.397(9)
C19 C23 1.511(8)
C19 Hf2 2.562(5)
C20 C21 1.398(8)
C20 C24 1.522(8)
C20 Hf2 2.562(6)
C21 Hf2 2.519(5)
C25 C29 1.396(8)
C25 C26 1.405(8)
C25 Hf2 2.487(5)
C26 C27 1.411(7)
C26 C30 1.504(8)
C26 Hf2 2.488(5)
C27 C28 1.415(8)
C27 Hf2 2.499(5)
C28 C29 1.410(8)
C28 C31 1.506(8)
C28 Hf2 2.573(5)
C29 C32 1.527(9)
C29 Hf2 2.533(5)
C33 N1 1.161(7)
C33 O1 1.189(7)
C34 C35A 1.270(9)
C34 C35B 1.38(3)
C34 Hf1 2.263(5)
C39 C40 1.377(11)
C39 C44 1.383(12)
C39 Si1 1.858(8)
C40 C41 1.431(11)
C41 C42 1.295(12)
C42 C43 1.370(11)
C43 C44 1.436(11)
N1 Hf2 2.128(4)
N2 Hf2 2.060(4)
N2 Hf1 2.083(4)
Si1 C38A 1.827(9)
Si1 C37A 1.839(9)
Si1 C37B 1.863(10)
Si1 C36A 1.876(7)
Si1 C36B 1.91(3)
C35A C36A 1.322(10)
C36B C35B 1.35(5)

loop_
_geom_torsion_atom_site_label_1
_geom_torsion_atom_site_label_2
_geom_torsion_atom_site_label_3
_geom_torsion_atom_site_label_4
_geom_torsion
C5 C1 C2 C3 0.8(6)
C6 C1 C2 C3 -174.4(5)
Hf1 C1 C2 C3 66.4(4)
C5 C1 C2 Hf1 -65.6(4)
C6 C1 C2 Hf1 119.2(5)
C1 C2 C3 C4 -1.4(6)
Hf1 C2 C3 C4 66.8(3)
C1 C2 C3 C7 174.0(5)
Hf1 C2 C3 C7 -117.9(5)
C1 C2 C3 Hf1 -68.1(4)
C2 C3 C4 C5 1.4(6)
C7 C3 C4 C5 -173.9(5)
Hf1 C3 C4 C5 68.7(4)
C2 C3 C4 Hf1 -67.2(3)
C7 C3 C4 Hf1 117.4(5)
C3 C4 C5 C1 -1.0(6)
Hf1 C4 C5 C1 66.3(4)
C3 C4 C5 C8 173.7(5)
Hf1 C4 C5 C8 -119.1(5)
C3 C4 C5 Hf1 -67.2(4)
C2 C1 C5 C4 0.1(6)
C6 C1 C5 C4 175.2(5)
Hf1 C1 C5 C4 -64.4(4)
C2 C1 C5 C8 -174.4(5)
C6 C1 C5 C8 0.7(9)
Hf1 C1 C5 C8 121.1(5)
C2 C1 C5 Hf1 64.5(4)
C6 C1 C5 Hf1 -120.4(5)
C13 C9 C10 C11 -0.1(6)
Hf1 C9 C10 C11 -65.2(4)
C13 C9 C10 C14 -171.1(5)
Hf1 C9 C10 C14 123.8(5)
C13 C9 C10 Hf1 65.1(4)
C9 C10 C11 C12 -0.6(6)
C14 C10 C11 C12 170.5(5)
Hf1 C10 C11 C12 -63.1(3)
C9 C10 C11 C15 -174.5(5)
C14 C10 C11 C15 -3.4(8)
Hf1 C10 C11 C15 123.0(5)
C9 C10 C11 Hf1 62.5(3)
C14 C10 C11 Hf1 -126.4(5)
C10 C11 C12 C13 1.1(6)
C15 C11 C12 C13 174.9(5)
Hf1 C11 C12 C13 -64.6(4)
C10 C11 C12 Hf1 65.7(4)
C15 C11 C12 Hf1 -120.5(5)
C10 C9 C13 C12 0.8(6)
Hf1 C9 C13 C12 70.8(4)
C10 C9 C13 C16 174.8(5)
Hf1 C9 C13 C16 -115.2(6)
C10 C9 C13 Hf1 -70.0(4)
C11 C12 C13 C9 -1.2(6)
Hf1 C12 C13 C9 -70.7(4)
C11 C12 C13 C16 -175.2(5)
Hf1 C12 C13 C16 115.3(6)
C11 C12 C13 Hf1 69.5(4)
C21 C17 C18 C19 -1.1(6)
C22 C17 C18 C19 -172.8(5)
Hf2 C17 C18 C19 67.3(4)
C21 C17 C18 Hf2 -68.4(4)
C22 C17 C18 Hf2 119.9(6)
C17 C18 C19 C20 1.0(6)
Hf2 C18 C19 C20 66.5(4)
C17 C18 C19 C23 177.7(5)
Hf2 C18 C19 C23 -116.8(5)
C17 C18 C19 Hf2 -65.5(4)
C18 C19 C20 C21 -0.4(6)
C23 C19 C20 C21 -177.0(5)
Hf2 C19 C20 C21 64.8(4)
C18 C19 C20 C24 175.6(5)
C23 C19 C20 C24 -1.0(9)
Hf2 C19 C20 C24 -119.2(6)
C18 C19 C20 Hf2 -65.2(4)
C23 C19 C20 Hf2 118.2(6)
C19 C20 C21 C17 -0.2(6)
C24 C20 C21 C17 -176.3(5)
Hf2 C20 C21 C17 65.8(4)
C19 C20 C21 Hf2 -66.0(4)
C24 C20 C21 Hf2 117.9(5)
C18 C17 C21 C20 0.8(6)
C22 C17 C21 C20 172.5(5)
Hf2 C17 C21 C20 -67.6(4)
C18 C17 C21 Hf2 68.5(4)
C22 C17 C21 Hf2 -119.9(6)
C29 C25 C26 C27 0.3(6)
Hf2 C25 C26 C27 -67.4(3)
C29 C25 C26 C30 -176.0(5)
Hf2 C25 C26 C30 116.2(5)
C29 C25 C26 Hf2 67.7(4)
C25 C26 C27 C28 -1.7(6)
C30 C26 C27 C28 174.7(5)
Hf2 C26 C27 C28 -68.8(4)
C25 C26 C27 Hf2 67.1(3)
C30 C26 C27 Hf2 -116.5(5)
C26 C27 C28 C29 2.3(6)
Hf2 C27 C28 C29 -64.1(4)
C26 C27 C28 C31 -174.4(5)
Hf2 C27 C28 C31 119.1(5)
C26 C27 C28 Hf2 66.4(3)
C26 C25 C29 C28 1.1(6)
Hf2 C25 C29 C28 67.5(4)
C26 C25 C29 C32 175.1(5)
Hf2 C25 C29 C32 -118.5(6)
C26 C25 C29 Hf2 -66.4(4)
C27 C28 C29 C25 -2.1(6)
C31 C28 C29 C25 174.7(5)
Hf2 C28 C29 C25 -65.2(4)
C27 C28 C29 C32 -176.4(5)
C31 C28 C29 C32 0.4(9)
Hf2 C28 C29 C32 120.5(6)
C27 C28 C29 Hf2 63.1(4)
C31 C28 C29 Hf2 -120.1(5)
C44 C39 C40 C41 -2.1(13)
Si1 C39 C40 C41 176.0(7)
C39 C40 C41 C42 -0.3(14)
C40 C41 C42 C43 1.7(15)
C41 C42 C43 C44 -0.8(14)
C40 C39 C44 C43 3.0(13)
Si1 C39 C44 C43 -175.2(7)
C42 C43 C44 C39 -1.6(13)
C40 C39 Si1 C38A 130.0(8)
C44 C39 Si1 C38A -52.0(9)
C40 C39 Si1 C37A 4.9(9)
C44 C39 Si1 C37A -177.1(7)
C40 C39 Si1 C37B 65.2(16)
C44 C39 Si1 C37B -116.8(16)
C40 C39 Si1 C36A -113.8(8)
C44 C39 Si1 C36A 64.3(8)
C40 C39 Si1 C36B -36.8(14)
C44 C39 Si1 C36B 141.2(13)
Hf2 N2 Hf1 C34 -64.0(6)
Hf2 N2 Hf1 C13 67.6(5)
Hf2 N2 Hf1 C4 157.5(5)
Hf2 N2 Hf1 C3 -169.2(5)
Hf2 N2 Hf1 C9 37.6(5)
Hf2 N2 Hf1 C2 -144.9(5)
Hf2 N2 Hf1 C12 65.9(6)
Hf2 N2 Hf1 C5 167.0(6)
Hf2 N2 Hf1 C1 -160.9(6)
Hf2 N2 Hf1 C10 14.0(6)
Hf2 N2 Hf1 C11 24.2(6)
C35A C34 Hf1 N2 -143.1(6)
C35B C34 Hf1 N2 -78.6(18)
C35A C34 Hf1 C13 109.9(6)
C35B C34 Hf1 C13 174.5(18)
C35A C34 Hf1 C4 -10.3(7)
C35B C34 Hf1 C4 54.2(18)
C35A C34 Hf1 C3 -6.9(6)
C35B C34 Hf1 C3 57.6(18)
C35A C34 Hf1 C9 132.4(6)
C35B C34 Hf1 C9 -163.1(18)
C35A C34 Hf1 C2 -36.2(6)
C35B C34 Hf1 C2 28.4(18)
C35A C34 Hf1 C12 77.0(6)
C35B C34 Hf1 C12 141.6(18)
C35A C34 Hf1 C5 -51.0(7)
C35B C34 Hf1 C5 13.5(18)
C35A C34 Hf1 C1 -60.7(6)
C35B C34 Hf1 C1 3.8(18)
C35A C34 Hf1 C10 115.6(6)
C35B C34 Hf1 C10 -179.9(18)
C35A C34 Hf1 C11 84.1(6)
C35B C34 Hf1 C11 148.7(18)
C9 C13 Hf1 N2 -65.9(3)
C12 C13 Hf1 N2 -177.6(3)
C16 C13 Hf1 N2 58.1(5)
C9 C13 Hf1 C34 43.4(4)
C12 C13 Hf1 C34 -68.3(4)
C16 C13 Hf1 C34 167.4(4)
C9 C13 Hf1 C4 178.7(3)
C12 C13 Hf1 C4 66.9(3)
C16 C13 Hf1 C4 -57.4(5)
C9 C13 Hf1 C3 153.3(3)
C12 C13 Hf1 C3 41.6(3)
C16 C13 Hf1 C3 -82.7(5)
C12 C13 Hf1 C9 -111.7(5)
C16 C13 Hf1 C9 124.0(6)
C9 C13 Hf1 C2 165.9(3)
C12 C13 Hf1 C2 54.2(4)
C16 C13 Hf1 C2 -70.1(6)
C9 C13 Hf1 C12 111.7(5)
C16 C13 Hf1 C12 -124.3(6)
C9 C13 Hf1 C5 -151.5(3)
C12 C13 Hf1 C5 96.8(3)
C16 C13 Hf1 C5 -27.5(5)
C9 C13 Hf1 C1 -149.1(3)
C12 C13 Hf1 C1 99.2(4)
C16 C13 Hf1 C1 -25.1(6)
C9 C13 Hf1 C10 36.5(3)
C12 C13 Hf1 C10 -75.2(3)
C16 C13 Hf1 C10 160.5(6)
C9 C13 Hf1 C11 75.8(3)
C12 C13 Hf1 C11 -35.9(3)
C16 C13 Hf1 C11 -160.3(6)
C5 C4 Hf1 N2 18.1(4)
C3 C4 Hf1 N2 133.3(3)
C5 C4 Hf1 C34 -108.9(4)
C3 C4 Hf1 C34 6.3(4)
C5 C4 Hf1 C13 113.4(3)
C3 C4 Hf1 C13 -131.4(3)
C5 C4 Hf1 C3 -115.2(5)
C5 C4 Hf1 C9 114.2(3)
C3 C4 Hf1 C9 -130.6(3)
C5 C4 Hf1 C2 -76.8(4)
C3 C4 Hf1 C2 38.4(3)
C5 C4 Hf1 C12 144.4(4)
C3 C4 Hf1 C12 -100.4(3)
C3 C4 Hf1 C5 115.2(5)
C5 C4 Hf1 C1 -36.8(3)
C3 C4 Hf1 C1 78.4(4)
C5 C4 Hf1 C10 151.5(3)
C3 C4 Hf1 C10 -93.3(4)
C5 C4 Hf1 C11 165.8(3)
C3 C4 Hf1 C11 -79.0(3)
C4 C3 Hf1 N2 -66.5(4)
C2 C3 Hf1 N2 46.1(4)
C7 C3 Hf1 N2 169.7(4)
C4 C3 Hf1 C34 -174.9(3)
C2 C3 Hf1 C34 -62.3(4)
C7 C3 Hf1 C34 61.2(5)
C4 C3 Hf1 C13 52.2(4)
C2 C3 Hf1 C13 164.8(3)
C7 C3 Hf1 C13 -71.6(5)
C2 C3 Hf1 C4 112.6(5)
C7 C3 Hf1 C4 -123.9(6)
C4 C3 Hf1 C9 73.0(4)
C2 C3 Hf1 C9 -174.4(3)
C7 C3 Hf1 C9 -50.9(6)
C4 C3 Hf1 C2 -112.6(5)
C7 C3 Hf1 C2 123.5(6)
C4 C3 Hf1 C12 73.5(3)
C2 C3 Hf1 C12 -173.9(4)
C7 C3 Hf1 C12 -50.4(5)
C4 C3 Hf1 C5 -36.7(3)
C2 C3 Hf1 C5 75.9(4)
C7 C3 Hf1 C5 -160.5(5)
C4 C3 Hf1 C1 -76.5(3)
C2 C3 Hf1 C1 36.1(3)
C7 C3 Hf1 C1 159.6(5)
C4 C3 Hf1 C10 110.0(3)
C2 C3 Hf1 C10 -137.4(3)
C7 C3 Hf1 C10 -13.9(5)
C4 C3 Hf1 C11 103.9(3)
C2 C3 Hf1 C11 -143.5(4)
C7 C3 Hf1 C11 -20.0(5)
C10 C9 Hf1 N2 -131.9(3)
C13 C9 Hf1 N2 113.7(3)
C10 C9 Hf1 C34 -32.3(3)
C13 C9 Hf1 C34 -146.8(3)
C10 C9 Hf1 C13 114.4(4)
C10 C9 Hf1 C4 112.9(3)
C13 C9 Hf1 C4 -1.6(4)
C10 C9 Hf1 C3 76.1(4)
C13 C9 Hf1 C3 -38.3(4)
C10 C9 Hf1 C2 60.3(10)
C13 C9 Hf1 C2 -54.1(11)
C10 C9 Hf1 C12 75.5(3)
C13 C9 Hf1 C12 -38.9(3)
C10 C9 Hf1 C5 151.0(3)
C13 C9 Hf1 C5 36.5(4)
C10 C9 Hf1 C1 179.8(4)
C13 C9 Hf1 C1 65.4(5)
C13 C9 Hf1 C10 -114.4(4)
C10 C9 Hf1 C11 35.8(3)
C13 C9 Hf1 C11 -78.6(3)
C1 C2 Hf1 N2 -31.2(4)
C3 C2 Hf1 N2 -147.0(3)
C1 C2 Hf1 C34 -128.9(4)
C3 C2 Hf1 C34 115.3(4)
C1 C2 Hf1 C13 93.3(4)
C3 C2 Hf1 C13 -22.5(5)
C1 C2 Hf1 C4 77.3(4)
C3 C2 Hf1 C4 -38.4(3)
C1 C2 Hf1 C3 115.8(5)
C1 C2 Hf1 C9 136.0(9)
C3 C2 Hf1 C9 20.2(11)
C1 C2 Hf1 C12 122.5(3)
C3 C2 Hf1 C12 6.7(4)
C1 C2 Hf1 C5 36.8(3)
C3 C2 Hf1 C5 -79.0(4)
C3 C2 Hf1 C1 -115.8(5)
C1 C2 Hf1 C10 -176.7(3)
C3 C2 Hf1 C10 67.5(4)
C1 C2 Hf1 C11 157.7(3)
C3 C2 Hf1 C11 41.9(4)
C11 C12 Hf1 N2 -112.3(3)
C13 C12 Hf1 N2 3.1(4)
C11 C12 Hf1 C34 13.5(4)
C13 C12 Hf1 C34 128.8(3)
C11 C12 Hf1 C13 -115.3(5)
C11 C12 Hf1 C4 136.4(4)
C13 C12 Hf1 C4 -108.3(3)
C11 C12 Hf1 C3 104.0(3)
C13 C12 Hf1 C3 -140.7(3)
C11 C12 Hf1 C9 -76.4(3)
C13 C12 Hf1 C9 38.9(3)
C11 C12 Hf1 C2 100.3(3)
C13 C12 Hf1 C2 -144.4(3)
C11 C12 Hf1 C5 154.9(3)
C13 C12 Hf1 C5 -89.8(3)
C11 C12 Hf1 C1 135.1(3)
C13 C12 Hf1 C1 -109.6(3)
C11 C12 Hf1 C10 -36.4(3)
C13 C12 Hf1 C10 78.9(3)
C13 C12 Hf1 C11 115.3(5)
C4 C5 Hf1 N2 -163.7(3)
C1 C5 Hf1 N2 81.4(3)
C8 C5 Hf1 N2 -43.5(5)
C4 C5 Hf1 C34 96.5(4)
C1 C5 Hf1 C34 -18.4(4)
C8 C5 Hf1 C34 -143.3(4)
C4 C5 Hf1 C13 -68.6(4)
C1 C5 Hf1 C13 176.6(3)
C8 C5 Hf1 C13 51.6(5)
C1 C5 Hf1 C4 -114.9(5)
C8 C5 Hf1 C4 120.2(6)
C4 C5 Hf1 C3 37.3(3)
C1 C5 Hf1 C3 -77.6(4)
C8 C5 Hf1 C3 157.5(5)
C4 C5 Hf1 C9 -87.7(4)
C1 C5 Hf1 C9 157.4(3)
C8 C5 Hf1 C9 32.5(5)
C4 C5 Hf1 C2 78.2(4)
C1 C5 Hf1 C2 -36.6(3)
C8 C5 Hf1 C2 -161.5(5)
C4 C5 Hf1 C12 -35.2(4)
C1 C5 Hf1 C12 -150.0(3)
C8 C5 Hf1 C12 85.1(5)
C4 C5 Hf1 C1 114.9(5)
C8 C5 Hf1 C1 -124.9(6)
C4 C5 Hf1 C10 -54.6(5)
C1 C5 Hf1 C10 -169.5(4)
C8 C5 Hf1 C10 65.6(6)
C4 C5 Hf1 C11 -18.4(4)
C1 C5 Hf1 C11 -133.3(3)
C8 C5 Hf1 C11 101.8(5)
C2 C1 Hf1 N2 150.2(3)
C5 C1 Hf1 N2 -94.5(3)
C6 C1 Hf1 N2 29.9(5)
C2 C1 Hf1 C34 50.3(3)
C5 C1 Hf1 C34 165.7(3)
C6 C1 Hf1 C34 -69.9(5)
C2 C1 Hf1 C13 -119.9(3)
C5 C1 Hf1 C13 -4.6(4)
C6 C1 Hf1 C13 119.8(5)
C2 C1 Hf1 C4 -78.2(4)
C5 C1 Hf1 C4 37.2(3)
C6 C1 Hf1 C4 161.6(6)
C2 C1 Hf1 C3 -37.1(3)
C5 C1 Hf1 C3 78.3(4)
C6 C1 Hf1 C3 -157.4(6)
C2 C1 Hf1 C9 -161.3(4)
C5 C1 Hf1 C9 -46.0(6)
C6 C1 Hf1 C9 78.4(6)
C5 C1 Hf1 C2 115.3(5)
C6 C1 Hf1 C2 -120.3(6)
C2 C1 Hf1 C12 -76.6(4)
C5 C1 Hf1 C12 38.7(4)
C6 C1 Hf1 C12 163.1(4)
C2 C1 Hf1 C5 -115.3(5)
C6 C1 Hf1 C5 124.4(7)
C2 C1 Hf1 C11 -36.3(5)
C5 C1 Hf1 C11 79.0(5)
C6 C1 Hf1 C11 -156.6(4)
C9 C10 Hf1 N2 49.3(3)
C11 C10 Hf1 N2 165.6(3)
C14 C10 Hf1 N2 -71.8(5)
C9 C10 Hf1 C34 147.5(3)
C11 C10 Hf1 C34 -96.2(3)
C14 C10 Hf1 C34 26.4(5)
C9 C10 Hf1 C4 -88.3(4)
C11 C10 Hf1 C4 28.0(4)
C14 C10 Hf1 C4 150.5(5)
C9 C10 Hf1 C3 -128.0(3)
C11 C10 Hf1 C3 -11.7(4)
C14 C10 Hf1 C3 110.9(5)
C11 C10 Hf1 C9 116.3(4)
C14 C10 Hf1 C9 -121.1(6)
C9 C10 Hf1 C2 -164.2(3)
C11 C10 Hf1 C2 -47.9(4)
C14 C10 Hf1 C2 74.7(6)
C9 C10 Hf1 C5 -55.2(5)
C11 C10 Hf1 C5 61.1(5)
C14 C10 Hf1 C5 -176.3(5)
C9 C10 Hf1 C1 -179(10)
C11 C10 Hf1 C1 -63.1(14)
C14 C10 Hf1 C1 59.5(16)
C9 C10 Hf1 C11 -116.3(4)
C14 C10 Hf1 C11 122.6(7)
C12 C11 Hf1 N2 95.9(4)
C10 C11 Hf1 N2 -19.4(4)
C15 C11 Hf1 N2 -141.7(4)
C12 C11 Hf1 C34 -167.4(4)
C10 C11 Hf1 C34 77.4(3)
C15 C11 Hf1 C34 -44.9(5)
C12 C11 Hf1 C13 37.6(3)
C10 C11 Hf1 C13 -77.7(3)
C15 C11 Hf1 C13 160.0(5)
C12 C11 Hf1 C4 -42.5(3)
C10 C11 Hf1 C4 -157.8(3)
C15 C11 Hf1 C4 79.9(5)
C12 C11 Hf1 C3 -74.6(3)
C10 C11 Hf1 C3 170.1(3)
C15 C11 Hf1 C3 47.8(5)
C12 C11 Hf1 C9 79.0(4)
C10 C11 Hf1 C9 -36.3(3)
C15 C11 Hf1 C9 -158.6(5)
C12 C11 Hf1 C2 -95.8(3)
C10 C11 Hf1 C2 148.9(3)
C15 C11 Hf1 C2 26.6(5)
C10 C11 Hf1 C12 -115.3(5)
C15 C11 Hf1 C12 122.4(6)
C12 C11 Hf1 C5 -32.7(4)
C10 C11 Hf1 C5 -148.0(3)
C15 C11 Hf1 C5 89.8(5)
C12 C11 Hf1 C1 -75.2(4)
C10 C11 Hf1 C1 169.5(3)
C15 C11 Hf1 C1 47.2(6)
C12 C11 Hf1 C10 115.3(5)
C15 C11 Hf1 C10 -122.3(6)
Hf1 N2 Hf2 N1 -55.8(5)
Hf1 N2 Hf2 C25 80.5(6)
Hf1 N2 Hf2 C26 72.6(5)
Hf1 N2 Hf2 C27 40.0(5)
Hf1 N2 Hf2 C17 168.5(5)
Hf1 N2 Hf2 C21 -179.0(5)
Hf1 N2 Hf2 C18 -166.3(6)
Hf1 N2 Hf2 C29 44.5(6)
Hf1 N2 Hf2 C20 -137.3(5)
Hf1 N2 Hf2 C19 -137.1(5)
Hf1 N2 Hf2 C28 22.0(6)
C33 N1 Hf2 N2 -84.1(15)
C33 N1 Hf2 C25 141.5(15)
C33 N1 Hf2 C26 -178.2(14)
C33 N1 Hf2 C27 -168.0(15)
C33 N1 Hf2 C17 31.4(16)
C33 N1 Hf2 C21 57.0(15)
C33 N1 Hf2 C18 0.6(16)
C33 N1 Hf2 C29 138.7(15)
C33 N1 Hf2 C20 42.6(15)
C33 N1 Hf2 C19 10.5(15)
C33 N1 Hf2 C28 167.1(15)
C29 C25 Hf2 N2 -130.6(3)
C26 C25 Hf2 N2 -14.8(4)
C29 C25 Hf2 N1 -5.4(4)
C26 C25 Hf2 N1 110.5(3)
C29 C25 Hf2 C26 -115.8(5)
C29 C25 Hf2 C27 -77.4(4)
C26 C25 Hf2 C27 38.5(3)
C29 C25 Hf2 C17 129.0(4)
C26 C25 Hf2 C17 -115.1(3)
C29 C25 Hf2 C21 96.1(4)
C26 C25 Hf2 C21 -148.1(3)
C29 C25 Hf2 C18 134.6(3)
C26 C25 Hf2 C18 -109.6(3)
C26 C25 Hf2 C29 115.8(5)
C29 C25 Hf2 C20 79.5(4)
C26 C25 Hf2 C20 -164.7(3)
C29 C25 Hf2 C19 100.9(4)
C26 C25 Hf2 C19 -143.2(3)
C29 C25 Hf2 C28 -36.8(3)
C26 C25 Hf2 C28 79.0(3)
C25 C26 Hf2 N2 167.2(3)
C27 C26 Hf2 N2 -80.2(3)
C30 C26 Hf2 N2 43.1(4)
C25 C26 Hf2 N1 -93.8(3)
C27 C26 Hf2 N1 18.8(4)
C30 C26 Hf2 N1 142.1(4)
C27 C26 Hf2 C25 112.6(5)
C30 C26 Hf2 C25 -124.1(6)
C25 C26 Hf2 C27 -112.6(5)
C30 C26 Hf2 C27 123.3(6)
C25 C26 Hf2 C17 64.3(3)
C27 C26 Hf2 C17 176.9(3)
C30 C26 Hf2 C17 -59.8(4)
C25 C26 Hf2 C21 32.1(3)
C27 C26 Hf2 C21 144.7(3)
C30 C26 Hf2 C21 -92.1(4)
C25 C26 Hf2 C18 87.5(3)
C27 C26 Hf2 C18 -159.8(3)
C30 C26 Hf2 C18 -36.6(5)
C25 C26 Hf2 C29 -36.3(3)
C27 C26 Hf2 C29 76.3(3)
C30 C26 Hf2 C29 -160.4(5)
C25 C26 Hf2 C20 21.3(4)
C27 C26 Hf2 C20 133.9(3)
C30 C26 Hf2 C20 -102.8(5)
C25 C26 Hf2 C19 68.9(5)
C27 C26 Hf2 C19 -178.5(4)
C30 C26 Hf2 C19 -55.3(6)
C25 C26 Hf2 C28 -76.1(3)
C27 C26 Hf2 C28 36.5(3)
C30 C26 Hf2 C28 159.8(5)
C26 C27 Hf2 N2 97.3(3)
C28 C27 Hf2 N2 -147.2(3)
C26 C27 Hf2 N1 -165.2(3)
C28 C27 Hf2 N1 -49.7(3)
C26 C27 Hf2 C25 -38.4(3)
C28 C27 Hf2 C25 77.1(3)
C28 C27 Hf2 C26 115.5(5)
C26 C27 Hf2 C17 -3.9(4)
C28 C27 Hf2 C17 111.6(3)
C26 C27 Hf2 C21 -46.7(4)
C28 C27 Hf2 C21 68.8(4)
C26 C27 Hf2 C18 36.3(5)
C28 C27 Hf2 C18 151.8(4)
C26 C27 Hf2 C29 -78.8(3)
C28 C27 Hf2 C29 36.7(3)
C26 C27 Hf2 C20 -86.9(5)
C28 C27 Hf2 C20 28.6(5)
C26 C27 Hf2 C28 -115.5(5)
C18 C17 Hf2 N2 51.5(4)
C21 C17 Hf2 N2 163.3(3)
C22 C17 Hf2 N2 -72.0(5)
C18 C17 Hf2 N1 -61.9(4)
C21 C17 Hf2 N1 49.9(4)
C22 C17 Hf2 N1 174.5(4)
C18 C17 Hf2 C25 170.5(4)
C21 C17 Hf2 C25 -77.7(4)
C22 C17 Hf2 C25 47.0(5)
C18 C17 Hf2 C26 141.0(3)
C21 C17 Hf2 C26 -107.2(4)
C22 C17 Hf2 C26 17.4(5)
C18 C17 Hf2 C27 143.1(3)
C21 C17 Hf2 C27 -105.1(4)
C22 C17 Hf2 C27 19.6(6)
C18 C17 Hf2 C21 -111.8(5)
C22 C17 Hf2 C21 124.7(6)
C21 C17 Hf2 C18 111.8(5)
C22 C17 Hf2 C18 -123.6(6)
C18 C17 Hf2 C29 -164.3(3)
C21 C17 Hf2 C29 -52.5(4)
C22 C17 Hf2 C29 72.1(5)
C18 C17 Hf2 C20 -75.6(4)
C21 C17 Hf2 C20 36.2(3)
C22 C17 Hf2 C20 160.8(6)
C18 C17 Hf2 C19 -36.2(3)
C21 C17 Hf2 C19 75.5(4)
C22 C17 Hf2 C19 -159.8(6)
C18 C17 Hf2 C28 -173.8(3)
C21 C17 Hf2 C28 -62.0(4)
C22 C17 Hf2 C28 62.6(6)
C20 C21 Hf2 N2 92.8(4)
C17 C21 Hf2 N2 -22.9(5)
C20 C21 Hf2 N1 -27.3(4)
C17 C21 Hf2 N1 -143.0(3)
C20 C21 Hf2 C25 -148.4(4)
C17 C21 Hf2 C25 95.9(4)
C20 C21 Hf2 C26 -165.6(3)
C17 C21 Hf2 C26 78.7(4)
C20 C21 Hf2 C27 -141.5(3)
C17 C21 Hf2 C27 102.8(4)
C20 C21 Hf2 C17 115.7(5)
C20 C21 Hf2 C18 76.9(4)
C17 C21 Hf2 C18 -38.8(3)
C20 C21 Hf2 C29 -115.9(4)
C17 C21 Hf2 C29 128.4(4)
C17 C21 Hf2 C20 -115.7(5)
C20 C21 Hf2 C19 36.3(3)
C17 C21 Hf2 C19 -79.4(4)
C20 C21 Hf2 C28 -108.7(4)
C17 C21 Hf2 C28 135.6(3)
C19 C18 Hf2 N2 114.3(4)
C17 C18 Hf2 N2 -129.7(4)
C19 C18 Hf2 N1 18.5(4)
C17 C18 Hf2 N1 134.5(3)
C19 C18 Hf2 C25 -126.3(4)
C17 C18 Hf2 C25 -10.3(4)
C19 C18 Hf2 C26 -162.6(3)
C17 C18 Hf2 C26 -46.6(4)
C19 C18 Hf2 C27 175.5(4)
C17 C18 Hf2 C27 -68.5(5)
C19 C18 Hf2 C17 -116.0(5)
C19 C18 Hf2 C21 -77.1(4)
C17 C18 Hf2 C21 38.9(3)
C19 C18 Hf2 C29 -94.7(4)
C17 C18 Hf2 C29 21.3(5)
C19 C18 Hf2 C20 -36.8(3)
C17 C18 Hf2 C20 79.2(4)
C17 C18 Hf2 C19 116.0(5)
C19 C18 Hf2 C28 -98.0(8)
C17 C18 Hf2 C28 18.1(9)
C25 C29 Hf2 N2 72.3(4)
C28 C29 Hf2 N2 -42.7(4)
C32 C29 Hf2 N2 -163.9(4)
C25 C29 Hf2 N1 175.5(3)
C28 C29 Hf2 N1 60.5(3)
C32 C29 Hf2 N1 -60.7(5)
C28 C29 Hf2 C25 -115.0(5)
C32 C29 Hf2 C25 123.8(6)
C25 C29 Hf2 C26 36.9(3)
C28 C29 Hf2 C26 -78.1(3)
C32 C29 Hf2 C26 160.8(6)
C25 C29 Hf2 C27 78.0(4)
C28 C29 Hf2 C27 -37.0(3)
C32 C29 Hf2 C27 -158.2(6)
C25 C29 Hf2 C17 -51.9(4)
C28 C29 Hf2 C17 -166.9(3)
C32 C29 Hf2 C17 71.9(5)
C25 C29 Hf2 C21 -77.6(3)
C28 C29 Hf2 C21 167.4(4)
C32 C29 Hf2 C21 46.2(5)
C25 C29 Hf2 C18 -63.5(4)
C28 C29 Hf2 C18 -178.5(3)
C32 C29 Hf2 C18 60.4(6)
C25 C29 Hf2 C20 -106.2(3)
C28 C29 Hf2 C20 138.8(3)
C32 C29 Hf2 C20 17.6(5)
C25 C29 Hf2 C19 -105.7(4)
C28 C29 Hf2 C19 139.3(3)
C32 C29 Hf2 C19 18.2(6)
C25 C29 Hf2 C28 115.0(5)
C32 C29 Hf2 C28 -121.2(6)
C21 C20 Hf2 N2 -115.2(4)
C19 C20 Hf2 N2 0.5(4)
C24 C20 Hf2 N2 123.7(5)
C21 C20 Hf2 N1 153.4(4)
C19 C20 Hf2 N1 -91.0(4)
C24 C20 Hf2 N1 32.2(5)
C21 C20 Hf2 C25 31.7(4)
C19 C20 Hf2 C25 147.3(3)
C24 C20 Hf2 C25 -89.5(5)
C21 C20 Hf2 C26 19.9(5)
C19 C20 Hf2 C26 135.6(3)
C24 C20 Hf2 C26 -101.2(5)
C21 C20 Hf2 C27 70.1(5)
C19 C20 Hf2 C27 -174.3(3)
C24 C20 Hf2 C27 -51.1(7)
C21 C20 Hf2 C17 -37.1(3)
C19 C20 Hf2 C17 78.5(4)
C24 C20 Hf2 C17 -158.3(6)
C19 C20 Hf2 C21 115.7(5)
C24 C20 Hf2 C21 -121.2(7)
C21 C20 Hf2 C18 -78.2(4)
C19 C20 Hf2 C18 37.5(3)
C24 C20 Hf2 C18 160.7(6)
C21 C20 Hf2 C29 63.5(4)
C19 C20 Hf2 C29 179.2(4)
C24 C20 Hf2 C29 -57.6(5)
C21 C20 Hf2 C19 -115.7(5)
C24 C20 Hf2 C19 123.2(7)
C21 C20 Hf2 C28 87.1(4)
C19 C20 Hf2 C28 -157.2(3)
C24 C20 Hf2 C28 -34.0(6)
C20 C19 Hf2 N2 -179.6(3)
C18 C19 Hf2 N2 -65.1(4)
C23 C19 Hf2 N2 55.5(5)
C20 C19 Hf2 N1 83.0(4)
C18 C19 Hf2 N1 -162.5(4)
C23 C19 Hf2 N1 -41.9(5)
C20 C19 Hf2 C25 -42.6(4)
C18 C19 Hf2 C25 71.9(4)
C23 C19 Hf2 C25 -167.5(4)
C20 C19 Hf2 C26 -83.3(5)
C18 C19 Hf2 C26 31.2(6)
C23 C19 Hf2 C26 151.8(4)
C20 C19 Hf2 C17 -77.7(4)
C18 C19 Hf2 C17 36.8(3)
C23 C19 Hf2 C17 157.4(6)
C20 C19 Hf2 C21 -36.7(3)
C18 C19 Hf2 C21 77.8(4)
C23 C19 Hf2 C21 -161.6(6)
C20 C19 Hf2 C18 -114.5(5)
C23 C19 Hf2 C18 120.6(7)
C20 C19 Hf2 C29 -1.0(4)
C18 C19 Hf2 C29 113.5(4)
C23 C19 Hf2 C29 -125.9(5)
C18 C19 Hf2 C20 114.5(5)
C23 C19 Hf2 C20 -124.9(7)
C20 C19 Hf2 C28 38.2(5)
C18 C19 Hf2 C28 152.7(4)
C23 C19 Hf2 C28 -86.7(6)
C29 C28 Hf2 N2 150.1(3)
C27 C28 Hf2 N2 34.9(3)
C31 C28 Hf2 N2 -87.1(5)
C29 C28 Hf2 N1 -116.2(4)
C27 C28 Hf2 N1 128.6(3)
C31 C28 Hf2 N1 6.6(5)
C29 C28 Hf2 C25 37.1(3)
C27 C28 Hf2 C25 -78.1(3)
C31 C28 Hf2 C25 159.9(6)
C29 C28 Hf2 C26 78.1(4)
C27 C28 Hf2 C26 -37.1(3)
C31 C28 Hf2 C26 -159.1(6)
C29 C28 Hf2 C27 115.2(5)
C31 C28 Hf2 C27 -122.0(6)
C29 C28 Hf2 C17 17.7(4)
C27 C28 Hf2 C17 -97.5(4)
C31 C28 Hf2 C17 140.5(5)
C29 C28 Hf2 C21 -13.6(4)
C27 C28 Hf2 C21 -128.8(3)
C31 C28 Hf2 C21 109.2(5)
C29 C28 Hf2 C18 4.4(9)
C27 C28 Hf2 C18 -110.8(7)
C31 C28 Hf2 C18 127.2(7)
C27 C28 Hf2 C29 -115.2(5)
C31 C28 Hf2 C29 122.8(6)
C29 C28 Hf2 C20 -48.6(4)
C27 C28 Hf2 C20 -163.8(3)
C31 C28 Hf2 C20 74.2(5)
C29 C28 Hf2 C19 -70.4(5)
C27 C28 Hf2 C19 174.4(3)
C31 C28 Hf2 C19 52.4(6)
C38A Si1 C36A C35A -131.8(7)
C37A Si1 C36A C35A -8.2(7)
C39 Si1 C36A C35A 111.3(7)
C37B Si1 C36A C35A -66(3)
C36B Si1 C36A C35A -0.6(12)
C38A Si1 C36B C35B 97(3)
C37A Si1 C36B C35B 167(4)
C39 Si1 C36B C35B -100(3)
C37B Si1 C36B C35B 152(3)
C36A Si1 C36B C35B -2(2)
